data_4501562
loop_
_publ_author_name
'Yang, Jin'
'Wu, Biao'
'Zhuge, Fuyu'
'Liang, Jianjun'
'Jia, Chuandong'
'Wang, Yao-Yu'
'Tang, Ning'
'Yang, Xiao-Juan'
'Shi, Qi-Zhen'

_publ_section_title
;
 Coordination Networks from Zero-Dimensional Metallomacrocycle,
 One-Dimensional Chain to Two-Dimensional Sheet Based on a Ditopic
 Diiminopyridine Ligand and Group 12 Metals
;
_journal_issue 5
_journal_name_full 'Crystal Growth &amp; Design'
_journal_page_first 2331
_journal_paper_doi 10.1021/cg100093n
_journal_volume 10
_journal_year 2010
_chemical_formula_sum 'C87 H100 Cd Cl4 N10 O8'
_chemical_formula_weight 1667.97
_chemical_name_systematic
; 
 ? 
;
_space_group_IT_number 2
_symmetry_cell_setting triclinic
_symmetry_space_group_name_Hall '-P 1'
_symmetry_space_group_name_H-M 'P -1'
_atom_sites_solution_hydrogens geom
_atom_sites_solution_primary direct
_atom_sites_solution_secondary difmap
_audit_creation_method SHELXL-97
_cell_angle_alpha 98.790(3)
_cell_angle_beta 92.299(3)
_cell_angle_gamma 99.514(3)
_cell_formula_units_Z 1
_cell_length_a 9.623(2)
_cell_length_b 13.519(3)
_cell_length_c 19.238(4)
_cell_measurement_temperature 293(2)
_cell_volume 2433.8(9)
_computing_cell_refinement 'Bruker SMART'
_computing_data_collection 'Bruker SMART APEX II'
_computing_data_reduction 'Bruker SAINT'
_computing_structure_refinement 'SHELXL-97 (Sheldrick, 2008)'
_computing_structure_solution 'SHELXS-97 (Sheldrick, 2008)'
_diffrn_ambient_temperature 293(2)
_diffrn_measured_fraction_theta_full 0.977
_diffrn_measured_fraction_theta_max 0.977
_diffrn_measurement_device_type 'Bruker APEX II area detector'
_diffrn_measurement_method '\w scans'
_diffrn_radiation_monochromator graphite
_diffrn_radiation_source 'fine-focus sealed tube'
_diffrn_radiation_type MoK\a
_diffrn_radiation_wavelength 0.71073
_diffrn_reflns_av_R_equivalents 0.0506
_diffrn_reflns_av_sigmaI/netI 0.0903
_diffrn_reflns_limit_h_max 11
_diffrn_reflns_limit_h_min -11
_diffrn_reflns_limit_k_max 16
_diffrn_reflns_limit_k_min -15
_diffrn_reflns_limit_l_max 21
_diffrn_reflns_limit_l_min -22
_diffrn_reflns_number 16321
_diffrn_reflns_theta_full 25.00
_diffrn_reflns_theta_max 25.00
_diffrn_reflns_theta_min 2.15
_exptl_absorpt_coefficient_mu 0.387
_exptl_absorpt_correction_T_max 0.9624
_exptl_absorpt_correction_T_min 0.9443
_exptl_absorpt_correction_type multi-scan
_exptl_absorpt_process_details SADABS
_exptl_crystal_colour pale-yellow
_exptl_crystal_density_diffrn 1.138
_exptl_crystal_density_method 'not measured'
_exptl_crystal_description block
_exptl_crystal_F_000 872
_exptl_crystal_size_max 0.15
_exptl_crystal_size_mid 0.10
_exptl_crystal_size_min 0.10
_refine_diff_density_max 0.828
_refine_diff_density_min -0.791
_refine_diff_density_rms 0.090
_refine_ls_extinction_method none
_refine_ls_goodness_of_fit_ref 1.005
_refine_ls_hydrogen_treatment constr
_refine_ls_matrix_type full
_refine_ls_number_parameters 521
_refine_ls_number_reflns 8361
_refine_ls_number_restraints 57
_refine_ls_restrained_S_all 1.061
_refine_ls_R_factor_all 0.1069
_refine_ls_R_factor_gt 0.0704
_refine_ls_shift/su_max 0.000
_refine_ls_shift/su_mean 0.000
_refine_ls_structure_factor_coef Fsqd
_refine_ls_weighting_details 'calc w=1/[\s^2^(Fo^2^)+(0.1293P)^2^+0.0000P] where P=(Fo^2^+2Fc^2^)/3'
_refine_ls_weighting_scheme calc
_refine_ls_wR_factor_gt 0.1826
_refine_ls_wR_factor_ref 0.2096
_reflns_number_gt 5747
_reflns_number_total 8361
_reflns_threshold_expression >2sigma(I)
_cod_data_source_file cg100093n_si_002.cif
_cod_data_source_block Cd(ClO4)2L
_cod_depositor_comments
;
The following automatic conversions were performed:

'_symmetry_cell_setting' value 'Triclinic' changed to 'triclinic'
according to /home/saulius/struct/CIF-dictionaries/cif_core.dic
dictionary named 'cif_core.dic' version 2.4.2 from
2011-04-26.

'_exptl_absorpt_correction_type' value 'Multi-scan'
changed to 'multi-scan' according to
/home/saulius/struct/CIF-dictionaries/cif_core.dic dictionary named
'cif_core.dic' version 2.4.2 from 2011-04-26.

Automatic conversion script
Id: cif_fix_values 1715 2011-07-08 13:25:40Z adriana 
;
_cod_original_sg_symbol_H-M P-1
_cod_database_code 4501562

loop_
_symmetry_equiv_pos_as_xyz
'x, y, z'
'-x, -y, -z'

loop_
_atom_site_label
_atom_site_type_symbol
_atom_site_fract_x
_atom_site_fract_y
_atom_site_fract_z
_atom_site_U_iso_or_equiv
_atom_site_adp_type
_atom_site_occupancy
_atom_site_symmetry_multiplicity
_atom_site_calc_flag
_atom_site_refinement_flags
Cd1 Cd 0.5000 0.5000 1.5000 0.0429(2) Uani 1 2 d S
N1 N 0.2932(4) 0.5191(3) 1.4411(2) 0.0460(10) Uani 1 1 d .
N2 N 0.1140(5) 0.3864(3) 1.0327(2) 0.0521(11) Uani 1 1 d .
N3 N 0.2042(5) 0.2257(3) 0.8850(2) 0.0538(11) Uani 1 1 d .
N4 N 0.2770(5) 0.1243(3) 0.7119(3) 0.0563(12) Uani 1 1 d .
N5 N 0.5842(4) -0.3276(3) 0.5059(3) 0.0522(11) Uani 1 1 d .
Cl1 Cl 0.34846(15) 0.56464(11) 1.67367(8) 0.0595(4) Uani 1 1 d .
O1 O 0.3897(5) 0.5266(4) 1.6065(2) 0.0846(14) Uani 1 1 d .
O2 O 0.2544(5) 0.6318(4) 1.6641(3) 0.1011(17) Uani 1 1 d .
O3 O 0.2796(6) 0.4857(5) 1.7032(4) 0.126(2) Uani 1 1 d .
O4 O 0.4676(6) 0.6151(5) 1.7147(4) 0.135(3) Uani 1 1 d .
C1 C 0.2723(5) 0.4859(4) 1.3706(3) 0.0462(12) Uani 1 1 d .
H1 H 0.3415 0.4549 1.3481 0.055 Uiso 1 1 calc R
C2 C 0.1560(5) 0.4953(4) 1.3306(3) 0.0446(12) Uani 1 1 d .
C3 C 0.0535(5) 0.5402(4) 1.3652(3) 0.0530(14) Uani 1 1 d .
H3 H -0.0285 0.5467 1.3404 0.064 Uiso 1 1 calc R
C4 C 0.0731(6) 0.5751(5) 1.4361(3) 0.0635(16) Uani 1 1 d .
H4 H 0.0052 0.6066 1.4594 0.076 Uiso 1 1 calc R
C5 C 0.1922(6) 0.5638(4) 1.4726(3) 0.0544(14) Uani 1 1 d .
H5 H 0.2039 0.5876 1.5208 0.065 Uiso 1 1 calc R
C6 C 0.1454(5) 0.4627(4) 1.2532(3) 0.0459(12) Uani 1 1 d .
C7 C 0.0263(5) 0.3998(4) 1.2189(3) 0.0504(13) Uani 1 1 d .
H7 H -0.0479 0.3767 1.2451 0.060 Uiso 1 1 calc R
C8 C 0.0149(5) 0.3702(4) 1.1458(3) 0.0489(13) Uani 1 1 d .
C9 C 0.1258(6) 0.4076(4) 1.1076(3) 0.0491(13) Uani 1 1 d .
C10 C 0.2481(5) 0.4735(4) 1.1403(3) 0.0512(13) Uani 1 1 d .
C11 C 0.2545(5) 0.4985(4) 1.2129(3) 0.0516(13) Uani 1 1 d .
H11 H 0.3347 0.5407 1.2358 0.062 Uiso 1 1 calc R
C12 C -0.1148(7) 0.2991(5) 1.1096(4) 0.082(2) Uani 1 1 d U
H12 H -0.1012 0.2848 1.0591 0.098 Uiso 1 1 calc R
C13 C -0.1428(12) 0.2030(8) 1.1363(7) 0.156(4) Uani 1 1 d U
H13A H -0.2155 0.1570 1.1064 0.234 Uiso 1 1 calc R
H13B H -0.1731 0.2147 1.1833 0.234 Uiso 1 1 calc R
H13C H -0.0582 0.1741 1.1367 0.234 Uiso 1 1 calc R
C14 C -0.2439(9) 0.3458(8) 1.1190(6) 0.137(3) Uani 1 1 d U
H14A H -0.2488 0.3913 1.0856 0.205 Uiso 1 1 calc R
H14B H -0.2401 0.3828 1.1660 0.205 Uiso 1 1 calc R
H14C H -0.3259 0.2933 1.1114 0.205 Uiso 1 1 calc R
C15 C 0.3617(7) 0.5188(5) 1.0965(4) 0.0728(18) Uani 1 1 d U
H15 H 0.3640 0.4697 1.0536 0.087 Uiso 1 1 calc R
C16 C 0.5117(9) 0.5407(10) 1.1363(6) 0.156(4) Uani 1 1 d U
H16A H 0.5827 0.5523 1.1034 0.234 Uiso 1 1 calc R
H16B H 0.5252 0.4833 1.1581 0.234 Uiso 1 1 calc R
H16C H 0.5191 0.5998 1.1718 0.234 Uiso 1 1 calc R
C17 C 0.3349(12) 0.6121(9) 1.0757(7) 0.155(4) Uani 1 1 d U
H17A H 0.4072 0.6361 1.0463 0.233 Uiso 1 1 calc R
H17B H 0.3353 0.6622 1.1169 0.233 Uiso 1 1 calc R
H17C H 0.2446 0.6003 1.0500 0.233 Uiso 1 1 calc R
C18 C 0.2404(11) 0.2419(7) 1.0314(4) 0.114(3) Uani 1 1 d .
H18A H 0.2310 0.2524 1.0813 0.170 Uiso 1 1 calc R
H18B H 0.3386 0.2552 1.0223 0.170 Uiso 1 1 calc R
H18C H 0.2010 0.1728 1.0117 0.170 Uiso 1 1 calc R
C19 C 0.1620(6) 0.3139(4) 0.9975(3) 0.0553(14) Uani 1 1 d .
C20 C 0.1443(6) 0.2994(4) 0.9197(3) 0.0476(12) Uani 1 1 d .
C21 C 0.0755(6) 0.3612(4) 0.8864(3) 0.0581(15) Uani 1 1 d .
H21 H 0.0342 0.4112 0.9123 0.070 Uiso 1 1 calc R
C22 C 0.0681(8) 0.3483(5) 0.8128(3) 0.0752(19) Uani 1 1 d .
H22 H 0.0215 0.3892 0.7887 0.090 Uiso 1 1 calc R
C23 C 0.1311(7) 0.2738(5) 0.7769(3) 0.0674(17) Uani 1 1 d .
H23 H 0.1308 0.2647 0.7280 0.081 Uiso 1 1 calc R
C24 C 0.1946(6) 0.2130(4) 0.8143(3) 0.0533(14) Uani 1 1 d .
C25 C 0.3243(10) 0.0633(6) 0.8240(4) 0.096(3) Uani 1 1 d .
H25A H 0.3617 0.0109 0.7949 0.144 Uiso 1 1 calc R
H25B H 0.2493 0.0329 0.8494 0.144 Uiso 1 1 calc R
H25C H 0.3978 0.1031 0.8567 0.144 Uiso 1 1 calc R
C26 C 0.2679(6) 0.1308(4) 0.7780(3) 0.0572(15) Uani 1 1 d .
C27 C 0.3469(6) 0.0523(4) 0.6726(3) 0.0523(14) Uani 1 1 d .
C28 C 0.4901(6) 0.0797(4) 0.6623(3) 0.0553(14) Uani 1 1 d .
C29 C 0.5548(6) 0.0114(4) 0.6191(3) 0.0564(15) Uani 1 1 d .
H29 H 0.6497 0.0293 0.6112 0.068 Uiso 1 1 calc R
C30 C 0.4812(6) -0.0833(3) 0.5874(3) 0.0522(14) Uani 1 1 d .
C31 C 0.3392(6) -0.1087(4) 0.5992(3) 0.0506(13) Uani 1 1 d .
H31 H 0.2895 -0.1719 0.5783 0.061 Uiso 1 1 calc R
C32 C 0.2686(6) -0.0421(4) 0.6414(3) 0.0524(14) Uani 1 1 d .
C33 C 0.5741(8) 0.1824(5) 0.6959(4) 0.086(2) Uani 1 1 d U
H33 H 0.5114 0.2238 0.7208 0.103 Uiso 1 1 calc R
C34 C 0.6455(12) 0.2368(6) 0.6417(6) 0.139(3) Uani 1 1 d U
H34A H 0.7322 0.2785 0.6624 0.209 Uiso 1 1 calc R
H34B H 0.5848 0.2786 0.6246 0.209 Uiso 1 1 calc R
H34C H 0.6656 0.1881 0.6033 0.209 Uiso 1 1 calc R
C35 C 0.6924(12) 0.1699(8) 0.7467(7) 0.153(4) Uani 1 1 d U
H35A H 0.7634 0.1413 0.7206 0.229 Uiso 1 1 calc R
H35B H 0.6552 0.1255 0.7785 0.229 Uiso 1 1 calc R
H35C H 0.7336 0.2350 0.7730 0.229 Uiso 1 1 calc R
C36 C 0.1125(6) -0.0718(4) 0.6516(4) 0.0694(18) Uani 1 1 d .
H36 H 0.1009 -0.0481 0.7014 0.083 Uiso 1 1 calc R
C37 C 0.0231(9) -0.0174(8) 0.6109(6) 0.128(4) Uani 1 1 d .
H37A H 0.0591 0.0542 0.6205 0.192 Uiso 1 1 calc R
H37B H -0.0723 -0.0300 0.6245 0.192 Uiso 1 1 calc R
H37C H 0.0251 -0.0415 0.5614 0.192 Uiso 1 1 calc R
C38 C 0.0580(9) -0.1849(6) 0.6394(6) 0.129(4) Uani 1 1 d .
H38A H -0.0355 -0.1975 0.6555 0.193 Uiso 1 1 calc R
H38B H 0.1193 -0.2179 0.6650 0.193 Uiso 1 1 calc R
H38C H 0.0555 -0.2110 0.5900 0.193 Uiso 1 1 calc R
C39 C 0.5563(5) -0.1557(3) 0.5438(3) 0.0478(13) Uani 1 1 d .
C40 C 0.6600(6) -0.1241(4) 0.5004(3) 0.0623(16) Uani 1 1 d .
H40 H 0.6855 -0.0555 0.4974 0.075 Uiso 1 1 calc R
C41 C 0.7255(7) -0.1958(4) 0.4614(4) 0.078(2) Uani 1 1 d .
H41 H 0.7965 -0.1758 0.4324 0.094 Uiso 1 1 calc R
C42 C 0.6853(6) -0.2948(4) 0.4657(4) 0.0642(17) Uani 1 1 d .
H42 H 0.7302 -0.3423 0.4394 0.077 Uiso 1 1 calc R
C43 C 0.5234(5) -0.2584(3) 0.5450(3) 0.0479(13) Uani 1 1 d .
H43 H 0.4552 -0.2808 0.5746 0.057 Uiso 1 1 calc R
C44 C 0.228(3) 0.067(2) 0.1731(14) 0.198(12) Uani 0.50 1 d PDU
H44A H 0.1980 -0.0001 0.1854 0.238 Uiso 0.50 1 calc PR
H44B H 0.1510 0.0846 0.1459 0.238 Uiso 0.50 1 calc PR
Cl2 Cl 0.384(2) 0.0721(14) 0.1262(9) 0.356(8) Uani 0.50 1 d PDU
Cl3 Cl 0.284(3) 0.160(2) 0.2502(12) 0.466(13) Uani 0.50 1 d PDU

loop_
_atom_site_aniso_label
_atom_site_aniso_U_11
_atom_site_aniso_U_22
_atom_site_aniso_U_33
_atom_site_aniso_U_23
_atom_site_aniso_U_13
_atom_site_aniso_U_12
Cd1 0.0557(4) 0.0383(3) 0.0341(4) -0.0008(2) -0.0007(2) 0.0134(2)
N1 0.053(2) 0.048(2) 0.036(3) 0.0008(19) 0.000(2) 0.0142(18)
N2 0.064(3) 0.058(2) 0.036(3) 0.004(2) 0.005(2) 0.023(2)
N3 0.076(3) 0.050(2) 0.039(3) 0.003(2) 0.009(2) 0.025(2)
N4 0.080(3) 0.047(2) 0.044(3) -0.001(2) 0.012(2) 0.023(2)
N5 0.059(3) 0.039(2) 0.058(3) 0.002(2) 0.011(2) 0.0128(18)
Cl1 0.0596(8) 0.0813(9) 0.0378(9) 0.0029(7) 0.0131(7) 0.0163(7)
O1 0.108(3) 0.102(3) 0.043(3) -0.009(2) 0.021(2) 0.033(3)
O2 0.100(4) 0.106(4) 0.110(5) 0.012(3) 0.028(3) 0.055(3)
O3 0.106(4) 0.156(5) 0.141(6) 0.096(5) 0.033(4) 0.026(4)
O4 0.083(4) 0.176(6) 0.112(5) -0.073(5) -0.025(3) 0.023(4)
C1 0.050(3) 0.050(3) 0.040(3) 0.002(2) 0.010(2) 0.014(2)
C2 0.046(3) 0.051(3) 0.038(3) 0.009(2) 0.006(2) 0.008(2)
C3 0.049(3) 0.073(3) 0.039(4) 0.008(3) 0.004(2) 0.019(2)
C4 0.054(3) 0.090(4) 0.049(4) 0.001(3) 0.013(3) 0.026(3)
C5 0.064(3) 0.066(3) 0.033(3) -0.002(3) 0.005(3) 0.020(3)
C6 0.054(3) 0.052(3) 0.035(3) 0.005(2) 0.005(2) 0.019(2)
C7 0.048(3) 0.061(3) 0.042(4) 0.003(3) 0.008(2) 0.012(2)
C8 0.048(3) 0.054(3) 0.042(4) -0.002(2) 0.005(2) 0.009(2)
C9 0.065(3) 0.053(3) 0.032(3) 0.000(2) 0.006(3) 0.023(2)
C10 0.050(3) 0.068(3) 0.038(3) 0.006(3) 0.006(2) 0.017(2)
C11 0.048(3) 0.062(3) 0.042(4) 0.004(3) 0.004(2) 0.007(2)
C12 0.075(4) 0.076(4) 0.082(5) -0.009(4) 0.004(3) -0.004(3)
C13 0.156(7) 0.116(6) 0.167(8) 0.018(6) -0.048(7) -0.040(6)
C14 0.084(5) 0.151(7) 0.151(8) -0.034(6) -0.022(5) 0.012(5)
C15 0.070(4) 0.088(4) 0.059(5) 0.014(4) 0.022(3) 0.005(3)
C16 0.078(5) 0.247(11) 0.149(9) 0.090(9) 0.035(6) -0.014(6)
C17 0.151(8) 0.179(9) 0.161(10) 0.099(8) 0.068(7) 0.023(7)
C18 0.200(9) 0.125(6) 0.042(5) 0.010(4) 0.006(5) 0.110(7)
C19 0.076(4) 0.064(3) 0.032(3) 0.005(3) 0.004(3) 0.033(3)
C20 0.064(3) 0.048(3) 0.033(3) 0.004(2) 0.005(2) 0.019(2)
C21 0.079(4) 0.061(3) 0.039(4) 0.001(3) 0.008(3) 0.032(3)
C22 0.112(5) 0.081(4) 0.045(4) 0.008(3) 0.001(4) 0.055(4)
C23 0.104(5) 0.073(4) 0.034(4) 0.006(3) 0.007(3) 0.043(3)
C24 0.075(4) 0.051(3) 0.036(4) 0.001(2) 0.008(3) 0.022(3)
C25 0.162(8) 0.092(5) 0.056(5) 0.017(4) 0.023(5) 0.076(5)
C26 0.086(4) 0.050(3) 0.041(4) 0.004(3) 0.012(3) 0.029(3)
C27 0.075(4) 0.041(3) 0.042(4) 0.001(2) 0.012(3) 0.017(2)
C28 0.073(4) 0.039(3) 0.050(4) -0.001(2) 0.006(3) 0.009(2)
C29 0.065(3) 0.042(3) 0.060(4) -0.001(3) 0.014(3) 0.008(2)
C30 0.071(4) 0.037(2) 0.048(4) -0.001(2) 0.009(3) 0.014(2)
C31 0.067(3) 0.038(2) 0.045(4) 0.001(2) 0.011(3) 0.006(2)
C32 0.065(3) 0.046(3) 0.048(4) 0.004(2) 0.011(3) 0.013(2)
C33 0.098(5) 0.050(3) 0.097(6) -0.017(3) 0.010(4) 0.001(3)
C34 0.179(8) 0.081(5) 0.132(8) 0.005(5) -0.002(6) -0.042(5)
C35 0.164(8) 0.112(6) 0.151(8) -0.024(6) -0.052(6) -0.009(6)
C36 0.069(4) 0.066(4) 0.072(5) 0.000(3) 0.017(3) 0.015(3)
C37 0.075(5) 0.145(8) 0.172(11) 0.070(8) -0.001(6) 0.005(5)
C38 0.095(6) 0.070(5) 0.223(13) 0.022(6) 0.052(7) 0.008(4)
C39 0.056(3) 0.041(3) 0.042(3) -0.004(2) 0.008(2) 0.009(2)
C40 0.075(4) 0.041(3) 0.070(5) 0.000(3) 0.016(3) 0.010(2)
C41 0.079(4) 0.060(4) 0.094(6) 0.002(3) 0.039(4) 0.009(3)
C42 0.071(4) 0.047(3) 0.076(5) 0.001(3) 0.026(3) 0.016(3)
C43 0.064(3) 0.033(2) 0.047(4) 0.002(2) 0.007(3) 0.013(2)
C44 0.222(15) 0.191(14) 0.201(15) 0.070(10) -0.008(10) 0.062(10)
Cl2 0.360(11) 0.369(11) 0.381(12) 0.145(9) -0.028(8) 0.122(9)
Cl3 0.475(15) 0.460(15) 0.461(16) 0.073(10) 0.010(10) 0.081(10)

loop_
_atom_type_symbol
_atom_type_description
_atom_type_scat_dispersion_real
_atom_type_scat_dispersion_imag
_atom_type_scat_source
C C 0.0033 0.0016 'International Tables Vol C Tables 4.2.6.8 and 6.1.1.4'
H H 0.0000 0.0000 'International Tables Vol C Tables 4.2.6.8 and 6.1.1.4'
Cd Cd -0.8075 1.2024 'International Tables Vol C Tables 4.2.6.8 and 6.1.1.4'
Cl Cl 0.1484 0.1585 'International Tables Vol C Tables 4.2.6.8 and 6.1.1.4'
N N 0.0061 0.0033 'International Tables Vol C Tables 4.2.6.8 and 6.1.1.4'
O O 0.0106 0.0060 'International Tables Vol C Tables 4.2.6.8 and 6.1.1.4'

loop_
_geom_angle_atom_site_label_1
_geom_angle_atom_site_label_2
_geom_angle_atom_site_label_3
_geom_angle
_geom_angle_site_symmetry_1
_geom_angle_site_symmetry_3
N1 Cd1 N1 180.000(2) . 2_668
N1 Cd1 N5 90.40(15) . 2_657
N1 Cd1 N5 89.60(15) 2_668 2_657
N1 Cd1 N5 89.60(15) . 1_566
N1 Cd1 N5 90.40(15) 2_668 1_566
N5 Cd1 N5 180.000(2) 2_657 1_566
N1 Cd1 O1 91.52(16) . 2_668
N1 Cd1 O1 88.48(16) 2_668 2_668
N5 Cd1 O1 92.38(17) 2_657 2_668
N5 Cd1 O1 87.62(17) 1_566 2_668
N1 Cd1 O1 88.48(16) . .
N1 Cd1 O1 91.52(16) 2_668 .
N5 Cd1 O1 87.62(17) 2_657 .
N5 Cd1 O1 92.38(17) 1_566 .
O1 Cd1 O1 180.0(2) 2_668 .
C5 N1 C1 117.1(4) . .
C5 N1 Cd1 123.6(4) . .
C1 N1 Cd1 119.2(3) . .
C19 N2 C9 123.2(5) . .
C20 N3 C24 117.6(5) . .
C26 N4 C27 122.7(5) . .
C42 N5 C43 117.9(4) . .
C42 N5 Cd1 121.0(3) . 1_544
C43 N5 Cd1 120.8(3) . 1_544
O3 Cl1 O4 111.6(5) . .
O3 Cl1 O2 108.9(4) . .
O4 Cl1 O2 110.7(4) . .
O3 Cl1 O1 109.4(4) . .
O4 Cl1 O1 108.5(3) . .
O2 Cl1 O1 107.7(3) . .
Cl1 O1 Cd1 165.9(3) . .
N1 C1 C2 124.0(4) . .
N1 C1 H1 118.0 . .
C2 C1 H1 118.0 . .
C1 C2 C3 117.0(5) . .
C1 C2 C6 120.7(4) . .
C3 C2 C6 122.3(5) . .
C4 C3 C2 119.9(5) . .
C4 C3 H3 120.1 . .
C2 C3 H3 120.1 . .
C5 C4 C3 119.9(5) . .
C5 C4 H4 120.0 . .
C3 C4 H4 120.0 . .
N1 C5 C4 122.0(5) . .
N1 C5 H5 119.0 . .
C4 C5 H5 119.0 . .
C7 C6 C11 118.5(5) . .
C7 C6 C2 121.4(5) . .
C11 C6 C2 120.1(5) . .
C6 C7 C8 121.6(5) . .
C6 C7 H7 119.2 . .
C8 C7 H7 119.2 . .
C9 C8 C7 118.1(5) . .
C9 C8 C12 121.2(5) . .
C7 C8 C12 120.6(5) . .
C8 C9 C10 122.2(5) . .
C8 C9 N2 120.1(5) . .
C10 C9 N2 117.6(5) . .
C11 C10 C9 117.0(5) . .
C11 C10 C15 122.2(5) . .
C9 C10 C15 120.6(5) . .
C10 C11 C6 122.6(5) . .
C10 C11 H11 118.7 . .
C6 C11 H11 118.7 . .
C13 C12 C14 106.5(8) . .
C13 C12 C8 113.2(7) . .
C14 C12 C8 111.3(6) . .
C13 C12 H12 108.5 . .
C14 C12 H12 108.5 . .
C8 C12 H12 108.5 . .
C12 C13 H13A 109.5 . .
C12 C13 H13B 109.5 . .
H13A C13 H13B 109.5 . .
C12 C13 H13C 109.5 . .
H13A C13 H13C 109.5 . .
H13B C13 H13C 109.5 . .
C12 C14 H14A 109.5 . .
C12 C14 H14B 109.5 . .
H14A C14 H14B 109.5 . .
C12 C14 H14C 109.5 . .
H14A C14 H14C 109.5 . .
H14B C14 H14C 109.5 . .
C17 C15 C10 112.6(6) . .
C17 C15 C16 107.9(8) . .
C10 C15 C16 112.2(6) . .
C17 C15 H15 108.0 . .
C10 C15 H15 108.0 . .
C16 C15 H15 108.0 . .
C15 C16 H16A 109.5 . .
C15 C16 H16B 109.5 . .
H16A C16 H16B 109.5 . .
C15 C16 H16C 109.5 . .
H16A C16 H16C 109.5 . .
H16B C16 H16C 109.5 . .
C15 C17 H17A 109.5 . .
C15 C17 H17B 109.5 . .
H17A C17 H17B 109.5 . .
C15 C17 H17C 109.5 . .
H17A C17 H17C 109.5 . .
H17B C17 H17C 109.5 . .
C19 C18 H18A 109.5 . .
C19 C18 H18B 109.5 . .
H18A C18 H18B 109.5 . .
C19 C18 H18C 109.5 . .
H18A C18 H18C 109.5 . .
H18B C18 H18C 109.5 . .
N2 C19 C20 118.5(5) . .
N2 C19 C18 123.3(5) . .
C20 C19 C18 118.2(5) . .
N3 C20 C21 122.9(5) . .
N3 C20 C19 116.1(5) . .
C21 C20 C19 121.0(5) . .
C20 C21 C22 119.0(5) . .
C20 C21 H21 120.5 . .
C22 C21 H21 120.5 . .
C23 C22 C21 118.4(6) . .
C23 C22 H22 120.8 . .
C21 C22 H22 120.8 . .
C22 C23 C24 118.8(6) . .
C22 C23 H23 120.6 . .
C24 C23 H23 120.6 . .
N3 C24 C23 123.2(5) . .
N3 C24 C26 115.2(5) . .
C23 C24 C26 121.5(5) . .
C26 C25 H25A 109.5 . .
C26 C25 H25B 109.5 . .
H25A C25 H25B 109.5 . .
C26 C25 H25C 109.5 . .
H25A C25 H25C 109.5 . .
H25B C25 H25C 109.5 . .
N4 C26 C25 125.6(5) . .
N4 C26 C24 117.6(5) . .
C25 C26 C24 116.8(5) . .
C28 C27 C32 121.8(4) . .
C28 C27 N4 119.0(4) . .
C32 C27 N4 119.1(5) . .
C29 C28 C27 118.4(4) . .
C29 C28 C33 120.0(5) . .
C27 C28 C33 121.5(5) . .
C28 C29 C30 121.6(5) . .
C28 C29 H29 119.2 . .
C30 C29 H29 119.2 . .
C31 C30 C29 118.6(5) . .
C31 C30 C39 121.6(4) . .
C29 C30 C39 119.8(5) . .
C30 C31 C32 122.0(4) . .
C30 C31 H31 119.0 . .
C32 C31 H31 119.0 . .
C31 C32 C27 117.5(5) . .
C31 C32 C36 120.4(5) . .
C27 C32 C36 122.1(5) . .
C34 C33 C35 105.2(8) . .
C34 C33 C28 111.0(7) . .
C35 C33 C28 111.0(6) . .
C34 C33 H33 109.8 . .
C35 C33 H33 109.8 . .
C28 C33 H33 109.8 . .
C33 C34 H34A 109.5 . .
C33 C34 H34B 109.5 . .
H34A C34 H34B 109.5 . .
C33 C34 H34C 109.5 . .
H34A C34 H34C 109.5 . .
H34B C34 H34C 109.5 . .
C33 C35 H35A 109.5 . .
C33 C35 H35B 109.5 . .
H35A C35 H35B 109.5 . .
C33 C35 H35C 109.5 . .
H35A C35 H35C 109.5 . .
H35B C35 H35C 109.5 . .
C37 C36 C38 111.5(7) . .
C37 C36 C32 112.3(6) . .
C38 C36 C32 114.8(5) . .
C37 C36 H36 105.8 . .
C38 C36 H36 105.8 . .
C32 C36 H36 105.8 . .
C36 C37 H37A 109.5 . .
C36 C37 H37B 109.5 . .
H37A C37 H37B 109.5 . .
C36 C37 H37C 109.5 . .
H37A C37 H37C 109.5 . .
H37B C37 H37C 109.5 . .
C36 C38 H38A 109.5 . .
C36 C38 H38B 109.5 . .
H38A C38 H38B 109.5 . .
C36 C38 H38C 109.5 . .
H38A C38 H38C 109.5 . .
H38B C38 H38C 109.5 . .
C43 C39 C40 117.2(5) . .
C43 C39 C30 120.5(5) . .
C40 C39 C30 122.3(4) . .
C39 C40 C41 119.1(5) . .
C39 C40 H40 120.4 . .
C41 C40 H40 120.4 . .
C42 C41 C40 119.4(6) . .
C42 C41 H41 120.3 . .
C40 C41 H41 120.3 . .
N5 C42 C41 122.8(5) . .
N5 C42 H42 118.6 . .
C41 C42 H42 118.6 . .
N5 C43 C39 123.5(5) . .
N5 C43 H43 118.2 . .
C39 C43 H43 118.2 . .
Cl2 C44 Cl3 101.9(13) . .
Cl2 C44 H44A 111.4 . .
Cl3 C44 H44A 111.4 . .
Cl2 C44 H44B 111.4 . .
Cl3 C44 H44B 111.4 . .
H44A C44 H44B 109.3 . .

loop_
_geom_bond_atom_site_label_1
_geom_bond_atom_site_label_2
_geom_bond_distance
_geom_bond_site_symmetry_2
Cd1 N1 2.322(4) .
Cd1 N1 2.322(4) 2_668
Cd1 N5 2.321(4) 2_657
Cd1 N5 2.321(4) 1_566
Cd1 O1 2.351(4) 2_668
Cd1 O1 2.351(4) .
N1 C5 1.344(6) .
N1 C1 1.359(7) .
N2 C19 1.267(6) .
N2 C9 1.421(7) .
N3 C20 1.337(6) .
N3 C24 1.342(7) .
N4 C26 1.269(7) .
N4 C27 1.415(6) .
N5 C42 1.328(7) .
N5 C43 1.336(6) .
N5 Cd1 2.321(4) 1_544
Cl1 O3 1.372(6) .
Cl1 O4 1.380(5) .
Cl1 O2 1.410(5) .
Cl1 O1 1.413(4) .
C1 C2 1.367(7) .
C1 H1 0.9300 .
C2 C3 1.383(7) .
C2 C6 1.480(7) .
C3 C4 1.369(8) .
C3 H3 0.9300 .
C4 C5 1.362(8) .
C4 H4 0.9300 .
C5 H5 0.9300 .
C6 C7 1.385(7) .
C6 C11 1.397(7) .
C7 C8 1.396(8) .
C7 H7 0.9300 .
C8 C9 1.391(7) .
C8 C12 1.515(8) .
C9 C10 1.413(7) .
C10 C11 1.382(8) .
C10 C15 1.513(8) .
C11 H11 0.9300 .
C12 C13 1.457(12) .
C12 C14 1.488(11) .
C12 H12 0.9800 .
C13 H13A 0.9600 .
C13 H13B 0.9600 .
C13 H13C 0.9600 .
C14 H14A 0.9600 .
C14 H14B 0.9600 .
C14 H14C 0.9600 .
C15 C17 1.439(12) .
C15 C16 1.569(12) .
C15 H15 0.9800 .
C16 H16A 0.9600 .
C16 H16B 0.9600 .
C16 H16C 0.9600 .
C17 H17A 0.9600 .
C17 H17B 0.9600 .
C17 H17C 0.9600 .
C18 C19 1.529(9) .
C18 H18A 0.9600 .
C18 H18B 0.9600 .
C18 H18C 0.9600 .
C19 C20 1.478(8) .
C20 C21 1.363(8) .
C21 C22 1.398(8) .
C21 H21 0.9300 .
C22 C23 1.372(8) .
C22 H22 0.9300 .
C23 C24 1.371(8) .
C23 H23 0.9300 .
C24 C26 1.510(6) .
C25 C26 1.510(9) .
C25 H25A 0.9600 .
C25 H25B 0.9600 .
C25 H25C 0.9600 .
C27 C28 1.397(8) .
C27 C32 1.403(7) .
C28 C29 1.389(7) .
C28 C33 1.520(8) .
C29 C30 1.392(7) .
C29 H29 0.9300 .
C30 C31 1.390(7) .
C30 C39 1.489(6) .
C31 C32 1.398(7) .
C31 H31 0.9300 .
C32 C36 1.519(8) .
C33 C34 1.491(12) .
C33 C35 1.518(13) .
C33 H33 0.9800 .
C34 H34A 0.9600 .
C34 H34B 0.9600 .
C34 H34C 0.9600 .
C35 H35A 0.9600 .
C35 H35B 0.9600 .
C35 H35C 0.9600 .
C36 C37 1.492(11) .
C36 C38 1.510(9) .
C36 H36 0.9800 .
C37 H37A 0.9600 .
C37 H37B 0.9600 .
C37 H37C 0.9600 .
C38 H38A 0.9600 .
C38 H38B 0.9600 .
C38 H38C 0.9600 .
C39 C43 1.376(7) .
C39 C40 1.382(8) .
C40 C41 1.385(7) .
C40 H40 0.9300 .
C41 C42 1.347(8) .
C41 H41 0.9300 .
C42 H42 0.9300 .
C43 H43 0.9300 .
C44 Cl2 1.785(18) .
C44 Cl3 1.797(19) .
C44 H44A 0.9700 .
C44 H44B 0.9700 .

loop_
_geom_torsion_atom_site_label_1
_geom_torsion_atom_site_label_2
_geom_torsion_atom_site_label_3
_geom_torsion_atom_site_label_4
_geom_torsion
_geom_torsion_site_symmetry_1
N1 Cd1 N1 C5 -60(100) 2_668
N5 Cd1 N1 C5 106.2(4) 2_657
N5 Cd1 N1 C5 -73.8(4) 1_566
O1 Cd1 N1 C5 -161.4(4) 2_668
O1 Cd1 N1 C5 18.6(4) .
N1 Cd1 N1 C1 119(100) 2_668
N5 Cd1 N1 C1 -75.2(4) 2_657
N5 Cd1 N1 C1 104.8(4) 1_566
O1 Cd1 N1 C1 17.2(4) 2_668
O1 Cd1 N1 C1 -162.8(4) .
O3 Cl1 O1 Cd1 -156.2(13) .
O4 Cl1 O1 Cd1 -34.2(15) .
O2 Cl1 O1 Cd1 85.6(14) .
N1 Cd1 O1 Cl1 -113.3(14) .
N1 Cd1 O1 Cl1 66.7(14) 2_668
N5 Cd1 O1 Cl1 156.2(14) 2_657
N5 Cd1 O1 Cl1 -23.8(14) 1_566
O1 Cd1 O1 Cl1 157(100) 2_668
C5 N1 C1 C2 0.0(7) .
Cd1 N1 C1 C2 -178.6(4) .
N1 C1 C2 C3 -1.0(8) .
N1 C1 C2 C6 176.2(5) .
C1 C2 C3 C4 1.6(8) .
C6 C2 C3 C4 -175.6(5) .
C2 C3 C4 C5 -1.3(9) .
C1 N1 C5 C4 0.4(8) .
Cd1 N1 C5 C4 178.9(5) .
C3 C4 C5 N1 0.3(9) .
C1 C2 C6 C7 130.1(5) .
C3 C2 C6 C7 -52.9(7) .
C1 C2 C6 C11 -52.3(7) .
C3 C2 C6 C11 124.7(6) .
C11 C6 C7 C8 1.3(8) .
C2 C6 C7 C8 179.0(5) .
C6 C7 C8 C9 -1.4(8) .
C6 C7 C8 C12 178.4(5) .
C7 C8 C9 C10 0.3(8) .
C12 C8 C9 C10 -179.6(5) .
C7 C8 C9 N2 -174.8(5) .
C12 C8 C9 N2 5.3(8) .
C19 N2 C9 C8 -95.9(7) .
C19 N2 C9 C10 88.8(7) .
C8 C9 C10 C11 1.0(8) .
N2 C9 C10 C11 176.2(5) .
C8 C9 C10 C15 -175.4(5) .
N2 C9 C10 C15 -0.2(7) .
C9 C10 C11 C6 -1.2(8) .
C15 C10 C11 C6 175.2(5) .
C7 C6 C11 C10 0.0(8) .
C2 C6 C11 C10 -177.7(5) .
C9 C8 C12 C13 123.2(8) .
C7 C8 C12 C13 -56.7(9) .
C9 C8 C12 C14 -116.8(8) .
C7 C8 C12 C14 63.3(9) .
C11 C10 C15 C17 -89.0(10) .
C9 C10 C15 C17 87.2(9) .
C11 C10 C15 C16 32.8(9) .
C9 C10 C15 C16 -150.9(7) .
C9 N2 C19 C20 -179.6(5) .
C9 N2 C19 C18 -1.1(10) .
C24 N3 C20 C21 -0.1(8) .
C24 N3 C20 C19 -177.6(5) .
N2 C19 C20 N3 176.2(5) .
C18 C19 C20 N3 -2.4(9) .
N2 C19 C20 C21 -1.3(9) .
C18 C19 C20 C21 -179.9(7) .
N3 C20 C21 C22 -0.8(9) .
C19 C20 C21 C22 176.5(6) .
C20 C21 C22 C23 -0.3(10) .
C21 C22 C23 C24 2.1(10) .
C20 N3 C24 C23 2.2(9) .
C20 N3 C24 C26 178.2(5) .
C22 C23 C24 N3 -3.2(10) .
C22 C23 C24 C26 -179.0(6) .
C27 N4 C26 C25 -1.8(10) .
C27 N4 C26 C24 178.1(5) .
N3 C24 C26 N4 -171.4(5) .
C23 C24 C26 N4 4.7(9) .
N3 C24 C26 C25 8.5(8) .
C23 C24 C26 C25 -175.4(7) .
C26 N4 C27 C28 -91.5(7) .
C26 N4 C27 C32 92.4(7) .
C32 C27 C28 C29 0.9(9) .
N4 C27 C28 C29 -175.1(5) .
C32 C27 C28 C33 179.6(6) .
N4 C27 C28 C33 3.6(9) .
C27 C28 C29 C30 -1.2(9) .
C33 C28 C29 C30 -179.9(6) .
C28 C29 C30 C31 0.6(9) .
C28 C29 C30 C39 -177.6(6) .
C29 C30 C31 C32 0.2(9) .
C39 C30 C31 C32 178.4(5) .
C30 C31 C32 C27 -0.5(9) .
C30 C31 C32 C36 178.6(6) .
C28 C27 C32 C31 -0.1(9) .
N4 C27 C32 C31 175.9(5) .
C28 C27 C32 C36 -179.1(6) .
N4 C27 C32 C36 -3.2(9) .
C29 C28 C33 C34 52.8(10) .
C27 C28 C33 C34 -125.8(8) .
C29 C28 C33 C35 -63.8(10) .
C27 C28 C33 C35 117.5(9) .
C31 C32 C36 C37 -105.4(8) .
C27 C32 C36 C37 73.6(9) .
C31 C32 C36 C38 23.3(10) .
C27 C32 C36 C38 -157.7(8) .
C31 C30 C39 C43 -35.3(8) .
C29 C30 C39 C43 142.8(6) .
C31 C30 C39 C40 144.3(6) .
C29 C30 C39 C40 -37.6(9) .
C43 C39 C40 C41 -0.5(9) .
C30 C39 C40 C41 179.9(6) .
C39 C40 C41 C42 1.0(11) .
C43 N5 C42 C41 -1.9(10) .
Cd1 N5 C42 C41 172.0(6) 1_544
C40 C41 C42 N5 0.2(12) .
C42 N5 C43 C39 2.5(8) .
Cd1 N5 C43 C39 -171.4(4) 1_544
C40 C39 C43 N5 -1.3(9) .
C30 C39 C43 N5 178.3(5) .
